data_4036854
loop_
_publ_author_name
'Liu, Gong-Qing'
'Cui, Bin'
'Xu, Rong'
'Li, Yue-Ming'

_publ_section_title
;
 Preparation of trans-2-Substituted-4-halopiperidines and
 cis-2-Substituted-4-halotetrahydropyrans via AlCl3-Catalyzed Prins
 Reaction.
;
_journal_issue 12
_journal_name_full 'The Journal of organic chemistry'
_journal_page_first 5144
_journal_page_last 5161
_journal_paper_doi 10.1021/acs.joc.6b00725
_journal_volume 81
_journal_year 2016
_chemical_formula_sum 'C18 H19 Cl2 N O2 S'
_chemical_formula_weight 384.30
_space_group_IT_number 2
_space_group_name_Hall '-P 1'
_space_group_name_H-M_alt 'P -1'
_symmetry_cell_setting triclinic
_symmetry_space_group_name_H-M 'P -1'
_atom_sites_solution_hydrogens geom
_atom_sites_solution_primary direct
_atom_sites_solution_secondary difmap
_audit_creation_method SHELXL-97
_cell_angle_alpha 76.87(3)
_cell_angle_beta 83.63(3)
_cell_angle_gamma 74.00(3)
_cell_formula_units_Z 2
_cell_length_a 9.3985(19)
_cell_length_b 9.900(2)
_cell_length_c 10.611(2)
_cell_measurement_reflns_used 2373
_cell_measurement_temperature 293(2)
_cell_measurement_theta_max 27.8904
_cell_measurement_theta_min 1.9735
_cell_volume 923.0(4)
_computing_cell_refinement crystalclear
_computing_data_collection crystalclear
_computing_data_reduction crystalclear
_computing_molecular_graphics 'Bruker SHELXTL'
_computing_publication_material 'Bruker SHELXTL'
_computing_structure_refinement 'SHELXL-97 (Sheldrick, 1997)'
_computing_structure_solution 'SHELXS-97 (Sheldrick, 1990)'
_diffrn_ambient_temperature 293(2)
_diffrn_measured_fraction_theta_full 0.980
_diffrn_measured_fraction_theta_max 0.980
_diffrn_measurement_device_type 'rigaku saturn'
_diffrn_measurement_method '\w scans'
_diffrn_radiation_monochromator confocal
_diffrn_radiation_source 'rotating anode'
_diffrn_radiation_type MoK\a
_diffrn_radiation_wavelength 0.71073
_diffrn_reflns_av_R_equivalents 0.0429
_diffrn_reflns_av_sigmaI/netI 0.0642
_diffrn_reflns_limit_h_max 12
_diffrn_reflns_limit_h_min -12
_diffrn_reflns_limit_k_max 12
_diffrn_reflns_limit_k_min -13
_diffrn_reflns_limit_l_max 13
_diffrn_reflns_limit_l_min -13
_diffrn_reflns_number 11457
_diffrn_reflns_theta_full 27.97
_diffrn_reflns_theta_max 27.97
_diffrn_reflns_theta_min 1.97
_diffrn_standards_decay_% 0
_diffrn_standards_interval_count 0
_diffrn_standards_interval_time 0
_diffrn_standards_number 0
_exptl_absorpt_coefficient_mu 0.475
_exptl_absorpt_correction_T_max 0.9194
_exptl_absorpt_correction_T_min 0.8707
_exptl_absorpt_correction_type multi-scan
_exptl_absorpt_process_details crystalclear
_exptl_crystal_density_diffrn 1.383
_exptl_crystal_density_method 'not measured'
_exptl_crystal_F_000 400
_exptl_crystal_size_max 0.30
_exptl_crystal_size_mid 0.22
_exptl_crystal_size_min 0.18
_refine_diff_density_max 0.252
_refine_diff_density_min -0.243
_refine_diff_density_rms 0.044
_refine_ls_extinction_coef 0.043(4)
_refine_ls_extinction_expression Fc^*^=kFc[1+0.001xFc^2^\l^3^/sin(2\q)]^-1/4^
_refine_ls_extinction_method SHELXL
_refine_ls_goodness_of_fit_ref 1.013
_refine_ls_hydrogen_treatment constr
_refine_ls_matrix_type full
_refine_ls_number_parameters 219
_refine_ls_number_reflns 4352
_refine_ls_number_restraints 0
_refine_ls_restrained_S_all 1.013
_refine_ls_R_factor_all 0.0939
_refine_ls_R_factor_gt 0.0452
_refine_ls_shift/su_max 0.000
_refine_ls_shift/su_mean 0.000
_refine_ls_structure_factor_coef Fsqd
_refine_ls_weighting_details 'calc w=1/[\s^2^(Fo^2^)+(0.0400P)^2^+0.0000P] where P=(Fo^2^+2Fc^2^)/3'
_refine_ls_weighting_scheme calc
_refine_ls_wR_factor_gt 0.0933
_refine_ls_wR_factor_ref 0.1064
_reflns_number_gt 2269
_reflns_number_total 4352
_reflns_threshold_expression >2sigma(I)
_cod_data_source_file jo6b00725_si_002.cif
_cod_data_source_block shelxl_1
_cod_depositor_comments
;
The following automatic conversions were performed:

data item '_refine_ls_hydrogen_treatment' value 'CONSTR' was changed
to 'constr' in accordance with the
/home/saulius/struct/COD-crude-data/automatic-downloads/DataCite-retrospective/ACS/depositions/lib/dictionaries/cif_core.dic
dictionary named 'cif_core.dic' version 2.4.2 last updated on
2011-04-26.

data item '_symmetry_cell_setting' value 'Triclinic' was changed to
'triclinic' in accordance with the
/home/saulius/struct/COD-crude-data/automatic-downloads/DataCite-retrospective/ACS/depositions/lib/dictionaries/cif_core.dic
dictionary named 'cif_core.dic' version 2.4.2 last updated on
2011-04-26.

Automatic conversion script
Id: cif_fix_values 6909 2019-04-08 15:41:33Z antanas 
;
_cod_original_cell_volume 923.0(3)
_cod_original_sg_symbol_H-M P-1
_cod_database_code 4036854

loop_
_symmetry_equiv_pos_as_xyz
'x, y, z'
'-x, -y, -z'

loop_
_atom_site_label
_atom_site_type_symbol
_atom_site_fract_x
_atom_site_fract_y
_atom_site_fract_z
_atom_site_U_iso_or_equiv
_atom_site_adp_type
_atom_site_occupancy
_atom_site_symmetry_multiplicity
_atom_site_calc_flag
_atom_site_refinement_flags
S1 S 1.01292(6) 0.19254(5) 0.71969(6) 0.0568(2) Uani 1 1 d .
Cl1 Cl 0.50166(7) -0.05366(7) 0.77399(7) 0.0856(3) Uani 1 1 d .
Cl2 Cl 1.35800(7) -0.61044(6) 0.94905(7) 0.0850(3) Uani 1 1 d .
N1 N 0.93650(18) 0.06141(16) 0.77467(16) 0.0465(4) Uani 1 1 d .
O1 O 1.06386(18) 0.22438(15) 0.82914(17) 0.0805(5) Uani 1 1 d .
O2 O 1.11486(17) 0.15295(16) 0.61439(17) 0.0814(6) Uani 1 1 d .
C1 C 0.9403(2) -0.04965(19) 0.70257(19) 0.0453(5) Uani 1 1 d .
H1 H 0.9878 -0.0226 0.6170 0.054 Uiso 1 1 calc R
C2 C 0.7812(2) -0.0496(2) 0.6808(2) 0.0523(6) Uani 1 1 d .
H2A H 0.7370 0.0369 0.6195 0.063 Uiso 1 1 calc R
H2B H 0.7839 -0.1313 0.6437 0.063 Uiso 1 1 calc R
C3 C 0.6866(2) -0.0567(2) 0.8054(2) 0.0531(6) Uani 1 1 d .
H3 H 0.7289 -0.1476 0.8643 0.064 Uiso 1 1 calc R
C4 C 0.6845(2) 0.0647(2) 0.8699(2) 0.0593(6) Uani 1 1 d .
H4A H 0.6253 0.0566 0.9508 0.071 Uiso 1 1 calc R
H4B H 0.6407 0.1559 0.8142 0.071 Uiso 1 1 calc R
C5 C 0.8426(2) 0.0577(2) 0.8956(2) 0.0546(6) Uani 1 1 d .
H5A H 0.8428 0.1382 0.9332 0.065 Uiso 1 1 calc R
H5B H 0.8828 -0.0301 0.9573 0.065 Uiso 1 1 calc R
C6 C 1.0396(2) -0.19340(19) 0.77021(19) 0.0419(5) Uani 1 1 d .
C7 C 1.1783(2) -0.1974(2) 0.8046(2) 0.0530(6) Uani 1 1 d .
H7 H 1.2068 -0.1121 0.7900 0.064 Uiso 1 1 calc R
C8 C 1.2760(2) -0.3234(2) 0.8597(2) 0.0577(6) Uani 1 1 d .
H8 H 1.3691 -0.3232 0.8814 0.069 Uiso 1 1 calc R
C9 C 1.2338(2) -0.4492(2) 0.8821(2) 0.0496(5) Uani 1 1 d .
C10 C 1.0978(2) -0.4505(2) 0.8505(2) 0.0595(6) Uani 1 1 d .
H10 H 1.0701 -0.5363 0.8665 0.071 Uiso 1 1 calc R
C11 C 1.0007(2) -0.3229(2) 0.7941(2) 0.0551(6) Uani 1 1 d .
H11 H 0.9081 -0.3241 0.7721 0.066 Uiso 1 1 calc R
C12 C 0.8731(2) 0.3454(2) 0.6550(2) 0.0501(6) Uani 1 1 d .
C13 C 0.8550(3) 0.3838(3) 0.5246(2) 0.0919(10) Uani 1 1 d .
H13 H 0.9150 0.3280 0.4696 0.110 Uiso 1 1 calc R
C14 C 0.7487(4) 0.5041(3) 0.4745(3) 0.1081(11) Uani 1 1 d .
H14 H 0.7396 0.5295 0.3853 0.130 Uiso 1 1 calc R
C15 C 0.6550(3) 0.5885(2) 0.5512(3) 0.0700(7) Uani 1 1 d .
C16 C 0.6748(3) 0.5495(2) 0.6814(3) 0.0681(7) Uani 1 1 d .
H16 H 0.6139 0.6050 0.7362 0.082 Uiso 1 1 calc R
C17 C 0.7832(3) 0.4296(2) 0.7336(2) 0.0638(7) Uani 1 1 d .
H17 H 0.7950 0.4060 0.8225 0.077 Uiso 1 1 calc R
C18 C 0.5385(3) 0.7210(3) 0.4935(3) 0.1134(11) Uani 1 1 d .
H18A H 0.4444 0.7190 0.5385 0.170 Uiso 1 1 calc R
H18B H 0.5317 0.7229 0.4035 0.170 Uiso 1 1 calc R
H18C H 0.5654 0.8052 0.5019 0.170 Uiso 1 1 calc R

loop_
_atom_site_aniso_label
_atom_site_aniso_U_11
_atom_site_aniso_U_22
_atom_site_aniso_U_33
_atom_site_aniso_U_23
_atom_site_aniso_U_13
_atom_site_aniso_U_12
S1 0.0531(4) 0.0352(3) 0.0794(5) -0.0019(3) -0.0051(3) -0.0146(3)
Cl1 0.0502(4) 0.0889(5) 0.1166(6) -0.0065(4) -0.0144(4) -0.0240(3)
Cl2 0.0752(5) 0.0487(4) 0.1143(6) 0.0024(3) -0.0221(4) 0.0023(3)
N1 0.0541(11) 0.0321(9) 0.0539(11) -0.0101(8) 0.0065(9) -0.0147(8)
O1 0.0892(13) 0.0499(9) 0.1108(14) -0.0059(9) -0.0481(11) -0.0235(9)
O2 0.0646(11) 0.0532(9) 0.1129(14) -0.0072(9) 0.0343(10) -0.0164(8)
C1 0.0525(13) 0.0390(11) 0.0426(12) -0.0071(9) 0.0019(10) -0.0115(10)
C2 0.0549(14) 0.0457(12) 0.0557(14) -0.0123(10) -0.0137(11) -0.0065(10)
C3 0.0402(12) 0.0463(13) 0.0674(16) -0.0013(11) -0.0066(11) -0.0090(10)
C4 0.0562(15) 0.0580(14) 0.0557(15) -0.0083(12) 0.0095(12) -0.0093(12)
C5 0.0670(15) 0.0477(13) 0.0489(14) -0.0126(10) 0.0013(12) -0.0143(11)
C6 0.0434(12) 0.0373(11) 0.0470(13) -0.0143(9) 0.0028(10) -0.0110(9)
C7 0.0444(13) 0.0394(12) 0.0776(17) -0.0120(11) -0.0047(12) -0.0140(10)
C8 0.0426(13) 0.0501(13) 0.0801(17) -0.0153(12) -0.0072(12) -0.0082(11)
C9 0.0476(13) 0.0373(11) 0.0587(14) -0.0108(10) -0.0028(11) -0.0015(10)
C10 0.0594(15) 0.0368(12) 0.0841(18) -0.0126(12) -0.0036(13) -0.0151(11)
C11 0.0463(13) 0.0402(12) 0.0810(17) -0.0129(11) -0.0091(12) -0.0121(10)
C12 0.0611(15) 0.0347(11) 0.0532(14) -0.0038(10) -0.0039(12) -0.0140(10)
C13 0.129(3) 0.0678(18) 0.0534(18) -0.0088(14) 0.0030(17) 0.0111(17)
C14 0.160(3) 0.083(2) 0.0542(18) -0.0008(16) -0.0267(19) 0.011(2)
C15 0.0799(19) 0.0498(14) 0.0732(19) 0.0013(13) -0.0250(15) -0.0082(13)
C16 0.0677(17) 0.0533(14) 0.0729(18) -0.0121(13) -0.0042(14) 0.0006(12)
C17 0.0806(18) 0.0526(14) 0.0503(15) -0.0066(12) -0.0109(13) -0.0043(13)
C18 0.113(3) 0.0717(19) 0.129(3) 0.0133(18) -0.051(2) 0.0082(17)

loop_
_atom_type_symbol
_atom_type_description
_atom_type_scat_dispersion_real
_atom_type_scat_dispersion_imag
_atom_type_scat_source
C C 0.0033 0.0016 'International Tables Vol C Tables 4.2.6.8 and 6.1.1.4'
H H 0.0000 0.0000 'International Tables Vol C Tables 4.2.6.8 and 6.1.1.4'
N N 0.0061 0.0033 'International Tables Vol C Tables 4.2.6.8 and 6.1.1.4'
O O 0.0106 0.0060 'International Tables Vol C Tables 4.2.6.8 and 6.1.1.4'
Cl Cl 0.1484 0.1585 'International Tables Vol C Tables 4.2.6.8 and 6.1.1.4'
S S 0.1246 0.1234 'International Tables Vol C Tables 4.2.6.8 and 6.1.1.4'

loop_
_geom_angle_atom_site_label_1
_geom_angle_atom_site_label_2
_geom_angle_atom_site_label_3
_geom_angle
O1 S1 O2 120.62(11)
O1 S1 N1 106.85(10)
O2 S1 N1 106.65(9)
O1 S1 C12 106.54(10)
O2 S1 C12 107.76(11)
N1 S1 C12 107.89(10)
C1 N1 C5 115.77(15)
C1 N1 S1 123.33(13)
C5 N1 S1 120.51(13)
N1 C1 C6 109.26(16)
N1 C1 C2 109.69(16)
C6 C1 C2 116.19(16)
N1 C1 H1 107.1
C6 C1 H1 107.1
C2 C1 H1 107.1
C3 C2 C1 111.76(17)
C3 C2 H2A 109.3
C1 C2 H2A 109.3
C3 C2 H2B 109.3
C1 C2 H2B 109.3
H2A C2 H2B 107.9
C4 C3 C2 111.25(17)
C4 C3 Cl1 110.52(15)
C2 C3 Cl1 109.88(15)
C4 C3 H3 108.4
C2 C3 H3 108.4
Cl1 C3 H3 108.4
C3 C4 C5 108.89(17)
C3 C4 H4A 109.9
C5 C4 H4A 109.9
C3 C4 H4B 109.9
C5 C4 H4B 109.9
H4A C4 H4B 108.3
N1 C5 C4 110.77(17)
N1 C5 H5A 109.5
C4 C5 H5A 109.5
N1 C5 H5B 109.5
C4 C5 H5B 109.5
H5A C5 H5B 108.1
C7 C6 C11 117.22(19)
C7 C6 C1 119.06(17)
C11 C6 C1 123.66(19)
C8 C7 C6 122.23(19)
C8 C7 H7 118.9
C6 C7 H7 118.9
C9 C8 C7 119.0(2)
C9 C8 H8 120.5
C7 C8 H8 120.5
C10 C9 C8 120.88(19)
C10 C9 Cl2 119.61(16)
C8 C9 Cl2 119.50(17)
C9 C10 C11 119.59(19)
C9 C10 H10 120.2
C11 C10 H10 120.2
C10 C11 C6 121.1(2)
C10 C11 H11 119.5
C6 C11 H11 119.5
C13 C12 C17 118.6(2)
C13 C12 S1 120.41(18)
C17 C12 S1 120.93(17)
C12 C13 C14 120.2(2)
C12 C13 H13 119.9
C14 C13 H13 119.9
C13 C14 C15 122.4(3)
C13 C14 H14 118.8
C15 C14 H14 118.8
C16 C15 C14 116.9(2)
C16 C15 C18 121.7(3)
C14 C15 C18 121.4(3)
C15 C16 C17 121.6(2)
C15 C16 H16 119.2
C17 C16 H16 119.2
C12 C17 C16 120.3(2)
C12 C17 H17 119.9
C16 C17 H17 119.9
C15 C18 H18A 109.5
C15 C18 H18B 109.5
H18A C18 H18B 109.5
C15 C18 H18C 109.5
H18A C18 H18C 109.5
H18B C18 H18C 109.5

loop_
_geom_bond_atom_site_label_1
_geom_bond_atom_site_label_2
_geom_bond_distance
S1 O1 1.4318(17)
S1 O2 1.4404(17)
S1 N1 1.6182(16)
S1 C12 1.766(2)
Cl1 C3 1.797(2)
Cl2 C9 1.748(2)
N1 C1 1.466(2)
N1 C5 1.474(2)
C1 C6 1.538(3)
C1 C2 1.538(3)
C1 H1 0.9800
C2 C3 1.508(3)
C2 H2A 0.9700
C2 H2B 0.9700
C3 C4 1.507(3)
C3 H3 0.9800
C4 C5 1.521(3)
C4 H4A 0.9700
C4 H4B 0.9700
C5 H5A 0.9700
C5 H5B 0.9700
C6 C7 1.380(3)
C6 C11 1.390(2)
C7 C8 1.378(3)
C7 H7 0.9300
C8 C9 1.371(3)
C8 H8 0.9300
C9 C10 1.361(3)
C10 C11 1.389(3)
C10 H10 0.9300
C11 H11 0.9300
C12 C13 1.366(3)
C12 C17 1.370(3)
C13 C14 1.369(4)
C13 H13 0.9300
C14 C15 1.371(3)
C14 H14 0.9300
C15 C16 1.367(3)
C15 C18 1.512(3)
C16 C17 1.384(3)
C16 H16 0.9300
C17 H17 0.9300
C18 H18A 0.9600
C18 H18B 0.9600
C18 H18C 0.9600

loop_
_geom_torsion_atom_site_label_1
_geom_torsion_atom_site_label_2
_geom_torsion_atom_site_label_3
_geom_torsion_atom_site_label_4
_geom_torsion
O1 S1 N1 C1 -146.91(15)
O2 S1 N1 C1 -16.67(18)
C12 S1 N1 C1 98.86(17)
O1 S1 N1 C5 40.57(18)
O2 S1 N1 C5 170.82(16)
C12 S1 N1 C5 -73.65(18)
C5 N1 C1 C6 -76.4(2)
S1 N1 C1 C6 110.75(16)
C5 N1 C1 C2 52.0(2)
S1 N1 C1 C2 -120.82(17)
N1 C1 C2 C3 -51.2(2)
C6 C1 C2 C3 73.3(2)
C1 C2 C3 C4 56.4(2)
C1 C2 C3 Cl1 179.13(13)
C2 C3 C4 C5 -58.0(2)
Cl1 C3 C4 C5 179.60(14)
C1 N1 C5 C4 -55.8(2)
S1 N1 C5 C4 117.28(17)
C3 C4 C5 N1 56.3(2)
N1 C1 C6 C7 -48.7(2)
C2 C1 C6 C7 -173.41(17)
N1 C1 C6 C11 134.3(2)
C2 C1 C6 C11 9.6(3)
C11 C6 C7 C8 0.4(3)
C1 C6 C7 C8 -176.80(19)
C6 C7 C8 C9 -0.5(3)
C7 C8 C9 C10 0.1(3)
C7 C8 C9 Cl2 178.73(17)
C8 C9 C10 C11 0.4(3)
Cl2 C9 C10 C11 -178.29(16)
C9 C10 C11 C6 -0.4(3)
C7 C6 C11 C10 0.1(3)
C1 C6 C11 C10 177.1(2)
O1 S1 C12 C13 146.3(2)
O2 S1 C12 C13 15.6(2)
N1 S1 C12 C13 -99.2(2)
O1 S1 C12 C17 -32.1(2)
O2 S1 C12 C17 -162.91(17)
N1 S1 C12 C17 82.3(2)
C17 C12 C13 C14 0.0(4)
S1 C12 C13 C14 -178.5(2)
C12 C13 C14 C15 -1.4(5)
C13 C14 C15 C16 1.7(5)
C13 C14 C15 C18 180.0(3)
C14 C15 C16 C17 -0.7(4)
C18 C15 C16 C17 -178.9(2)
C13 C12 C17 C16 1.0(4)
S1 C12 C17 C16 179.56(17)
C15 C16 C17 C12 -0.7(4)
